data_1574902
loop_
_publ_author_name
'Peter, Blessing D.'
'Yi, Qiuhao'
'Luo, Zhixun'

_publ_section_title
;
 Studying how small silver clusters grow and their optical properties.
;
_journal_issue 34
_journal_name_full Nanoscale
_journal_page_first 19821
_journal_page_last 19827
_journal_paper_doi 10.1039/d5nr01269d
_journal_volume 17
_journal_year 2025
_chemical_formula_moiety
'3(C22.667 H18.667 Ag0.333 N1.333 P1.333), 0.167[], 0.333[], 0.167[], 0.167[], 0.333[], 0.667[], 0.167[]'
_chemical_formula_sum 'C68 H56 Ag N4 P4'
_chemical_formula_weight 1160.91
_space_group_crystal_system trigonal
_space_group_IT_number 147
_space_group_name_Hall '-P 3'
_space_group_name_H-M_alt 'P -3'
_atom_sites_solution_hydrogens geom
_atom_sites_solution_primary dual
_audit_creation_date 2023-09-19
_audit_creation_method
;
Olex2 1.5
(compiled 2023.08.24 svn.re1ec1418 for OlexSys, GUI svn.r6817)
;
_audit_update_record
;
2024-12-26 deposited with the CCDC.	2025-06-19 downloaded from the CCDC.
;
_cell_angle_alpha 90
_cell_angle_beta 90
_cell_angle_gamma 120
_cell_formula_units_Z 6
_cell_length_a 13.9512(6)
_cell_length_b 13.9512(6)
_cell_length_c 51.4858(19)
_cell_measurement_reflns_used 10310
_cell_measurement_temperature 170.00(10)
_cell_measurement_theta_max 27.2480
_cell_measurement_theta_min 1.6880
_cell_volume 8678.4(6)
_computing_cell_refinement 'CrysAlisPro 1.171.39.45i (Rigaku OD, 2018)'
_computing_data_collection 'CrysAlisPro 1.171.39.45i (Rigaku OD, 2018)'
_computing_data_reduction 'CrysAlisPro 1.171.39.45i (Rigaku OD, 2018)'
_computing_molecular_graphics 'Olex2 1.5 (Dolomanov et al., 2009)'
_computing_publication_material 'Olex2 1.5 (Dolomanov et al., 2009)'
_computing_structure_refinement 'SHELXL 2018/3 (Sheldrick, 2015)'
_computing_structure_solution 'SHELXT 2018/2 (Sheldrick, 2018)'
_diffrn_ambient_environment N~2~
_diffrn_ambient_temperature 170.00(10)
_diffrn_detector 'CCD plate'
_diffrn_measured_fraction_theta_full 0.999
_diffrn_measured_fraction_theta_max 0.998
_diffrn_measurement_details
;
List of Runs (angles in degrees, time in seconds):

  # Type    Start    End  Width  t~exp~   \w     \q     \k     \f   Frames
#--------------------------------------------------------------------------
  1  \w   -100.00  77.08   0.38   15.00    --  -10.70  45.00   0.00  466
  2  \w     17.00  45.12   0.38   15.00    --  -10.70  45.00   0.00   74
  3  \w     13.00  41.12   0.38   15.00    --  -10.70  45.00  30.59   74
;
_diffrn_measurement_device 'four-circle diffractometer'
_diffrn_measurement_device_type 'XtaLAB AFC10 (RCD3): fixed-chi single'
_diffrn_measurement_method '\w scans'
_diffrn_orient_matrix_type 'CrysAlisPro convention (1999,Acta A55,543-557)'
_diffrn_orient_matrix_UB_11 0.0559600000
_diffrn_orient_matrix_UB_12 0.0277467000
_diffrn_orient_matrix_UB_13 0.0042961000
_diffrn_orient_matrix_UB_21 0.0181984000
_diffrn_orient_matrix_UB_22 0.0135763000
_diffrn_orient_matrix_UB_23 -0.0130224000
_diffrn_orient_matrix_UB_31 -0.0013613000
_diffrn_orient_matrix_UB_32 0.0498668000
_diffrn_orient_matrix_UB_33 0.0012095000
_diffrn_radiation_monochromator mirror
_diffrn_radiation_probe x-ray
_diffrn_radiation_type 'Mo K\a'
_diffrn_radiation_wavelength 0.71073
_diffrn_reflns_av_R_equivalents 0.1154
_diffrn_reflns_av_unetI/netI 0.0998
_diffrn_reflns_Laue_measured_fraction_full 0.999
_diffrn_reflns_Laue_measured_fraction_max 0.998
_diffrn_reflns_limit_h_max 18
_diffrn_reflns_limit_h_min -14
_diffrn_reflns_limit_k_max 16
_diffrn_reflns_limit_k_min -17
_diffrn_reflns_limit_l_max 66
_diffrn_reflns_limit_l_min -66
_diffrn_reflns_number 55283
_diffrn_reflns_point_group_measured_fraction_full 0.999
_diffrn_reflns_point_group_measured_fraction_max 0.998
_diffrn_reflns_theta_full 25.242
_diffrn_reflns_theta_max 27.496
_diffrn_reflns_theta_min 1.685
_diffrn_source 'Rotating-anode X-ray tube'
_diffrn_source_type 'Rigaku (Mo) X-ray Source'
_exptl_absorpt_coefficient_mu 0.504
_exptl_absorpt_correction_T_max 1.00000
_exptl_absorpt_correction_T_min 0.89917
_exptl_absorpt_correction_type multi-scan
_exptl_absorpt_process_details
;
CrysAlisPro 1.171.39.45i (Rigaku Oxford Diffraction, 2018)
Empirical absorption correction using spherical harmonics,
 implemented in SCALE3 ABSPACK scaling algorithm.
;
_exptl_crystal_colour colourless
_exptl_crystal_colour_primary colourless
_exptl_crystal_density_diffrn 1.333
_exptl_crystal_description block
_exptl_crystal_F_000 3594
_exptl_crystal_size_max 0.15
_exptl_crystal_size_mid 0.12
_exptl_crystal_size_min 0.08
_refine_diff_density_max 2.456
_refine_diff_density_min -1.038
_refine_diff_density_rms 0.143
_refine_ls_extinction_method none
_refine_ls_goodness_of_fit_ref 1.047
_refine_ls_hydrogen_treatment constr
_refine_ls_matrix_type full
_refine_ls_number_parameters 740
_refine_ls_number_reflns 13304
_refine_ls_number_restraints 162
_refine_ls_restrained_S_all 1.045
_refine_ls_R_factor_all 0.1727
_refine_ls_R_factor_gt 0.1187
_refine_ls_shift/su_max 0.002
_refine_ls_shift/su_mean 0.000
_refine_ls_structure_factor_coef Fsqd
_refine_ls_weighting_details 'w=1/[\s^2^(Fo^2^)+(0.1514P)^2^+27.9716P] where P=(Fo^2^+2Fc^2^)/3'
_refine_ls_weighting_scheme calc
_refine_ls_wR_factor_gt 0.3111
_refine_ls_wR_factor_ref 0.3508
_reflns_Friedel_coverage 0.000
_reflns_number_gt 7190
_reflns_number_total 13304
_reflns_threshold_expression 'I > 2\s(I)'
_cod_data_source_file d5nr01269d2.cif
_cod_data_source_block mx10853b_sq
_cod_depositor_comments 'Adding full bibliography for 1574898--1574913.cif.'
_cod_original_cell_volume 8678.4(8)
_cod_database_code 1574902
_shelx_shelxl_version_number 2018/3
_chemical_oxdiff_formula CHNBPAg
_shelx_space_group_comment
;
The symmetry employed for this shelxl refinement is uniquely defined
by the following loop, which should always be used as a source of
symmetry information in preference to the above space-group names.
They are only intended as comments.
;
_shelx_estimated_absorpt_t_max 0.961
_shelx_estimated_absorpt_t_min 0.928
_olex2_refinement_description
;
1. Fixed Uiso
 At 1.2 times of:
  All C(H) groups, All C(H,H) groups
2. Shared sites
{N2, C23}
{C46, N4}
{N6, C6A}
3. Restrained distances
 C5-C6 = C6-C1 = C2-C1 = C2-C3 = C4-C3 = C4-C5
 1.39 with sigma of 0.01
 C69-C1 = C79-C69 = C80-C79 = C81-C80 = C82-C81 = C82-C1
 1.39 with sigma of 0.01
 C54-C53 = C55-C54 = C56-C55 = C57-C56 = C58-C57 = C58-C53
 1.39 with sigma of 0.01
4. Uiso/Uaniso restraints and constraints
C1 \\sim C6 \\sim C5 \\sim C4 \\sim C3 \\sim C2 \\sim C80 \\sim C81 \\sim C79
\\sim C82 \\sim C69: within 1.7A with sigma of 0.01 and sigma for terminal
atoms of 0.02 within 1.7A
Uanis(C82) \\sim Ueq, Uanis(C6) \\sim Ueq: with sigma of 0.01 and sigma for
terminal atoms of 0.02
Uanis(N2) = Uanis(C23)
Uanis(N6) = Uanis(C6A)
Uanis(C46) = Uanis(N4)
5. Others
 Sof(C80)=Sof(H80)=Sof(C81)=Sof(H81)=Sof(C79)=Sof(H79)=Sof(C82)=Sof(H82)=
 Sof(C69)=Sof(H69)=1-FVAR(1)
 Sof(C6)=Sof(H6)=Sof(C5)=Sof(H5)=Sof(C4)=Sof(H4)=Sof(C3)=Sof(H3)=Sof(C2)=
 Sof(H2)=FVAR(1)
 Fixed Sof: C23(0.66666) H23(0.66666) H22(0.333333) H22A(0.66666) C46(0.66666)
 H46(0.66666) H45(0.66666) H45A(0.333333) N6(0.333333) H68(0.333333)
 H68A(0.66666) N2(0.333333) N4(0.333333) C6A(0.66666) H6A(0.66666)
6.a Aromatic/amide H refined with riding coordinates:
 C23(H23), C6(H6), C5(H5), C4(H4), C3(H3), C2(H2), C12(H12), C11(H11),
 C10(H10), C9(H9), C8(H8), C14(H14), C15(H15), C16(H16), C17(H17), C19(H19),
 C20(H20), C21(H21), C22(H22), C22(H22A), C35(H35), C25(H25), C26(H26),
 C27(H27), C28(H28), C29(H29), C34(H34), C33(H33), C32(H32), C31(H31), C37(H37),
  C38(H38), C39(H39), C40(H40), C46(H46), C45(H45), C45(H45A), C44(H44),
 C43(H43), C42(H42), C48(H48), C49(H49), C50(H50), C51(H51), C52(H52), C54(H54),
  C55(H55), C56(H56), C57(H57), C58(H58), C60(H60), C61(H61), C62(H62),
 C63(H63), C65(H65), C66(H66), C67(H67), C68(H68), C68(H68A), C6A(H6A),
 C80(H80), C81(H81), C79(H79), C82(H82), C69(H69)
;
_platon_squeeze_void_probe_radius 1.20
_olex2_submission_special_instructions 'No special instructions were received'
_oxdiff_exptl_absorpt_empirical_details
;
Empirical correction (ABSPACK) includes:
- Absorption correction using spherical harmonics
- Frame scaling
;
_oxdiff_exptl_absorpt_empirical_full_max 1.256
_oxdiff_exptl_absorpt_empirical_full_min 0.765

loop_
_space_group_symop_operation_xyz
'x, y, z'
'-y, x-y, z'
'-x+y, -x, z'
'-x, -y, -z'
'y, -x+y, -z'
'x-y, x, -z'

loop_
_atom_site_label
_atom_site_type_symbol
_atom_site_fract_x
_atom_site_fract_y
_atom_site_fract_z
_atom_site_U_iso_or_equiv
_atom_site_adp_type
_atom_site_occupancy
_atom_site_site_symmetry_order
_atom_site_calc_flag
_atom_site_refinement_flags_posn
_atom_site_refinement_flags_adp
_atom_site_refinement_flags_occupancy
_atom_site_disorder_assembly
_atom_site_disorder_group
Ag1 Ag 1.333333 1.666667 0.41783(2) 0.0185(2) Uani 1 3 d S T P . .
P1 P 1.27350(11) 1.47006(11) 0.43489(2) 0.0200(3) Uani 1 1 d . . . . .
P2 P 1.333333 1.666667 0.36802(4) 0.0308(6) Uani 1 3 d S T P A .
N1 N 1.4857(5) 1.5165(5) 0.43276(11) 0.0421(14) Uani 1 1 d . . . . .
C23 C 1.1092(7) 1.5673(7) 0.36338(13) 0.0511(18) Uani 0.6667 1 d . . P A 4
H23 H 1.115865 1.612360 0.377872 0.061 Uiso 0.6667 1 calc R U P A 4
C1 C 1.2589(5) 1.4534(5) 0.46969(10) 0.0313(12) Uani 1 1 d D U . . .
C6 C 1.3108(10) 1.4131(12) 0.48467(16) 0.038(2) Uani 0.626(14) 1 d D U P B 1
H6 H 1.363042 1.396274 0.477248 0.046 Uiso 0.626(14) 1 calc R U P B 1
C5 C 1.2863(10) 1.3967(12) 0.51129(16) 0.042(2) Uani 0.626(14) 1 d D U P B 1
H5 H 1.307396 1.353162 0.521352 0.051 Uiso 0.626(14) 1 calc R U P B 1
C4 C 1.2310(10) 1.4451(11) 0.5226(2) 0.042(3) Uani 0.626(14) 1 d D U P B 1
H4 H 1.221794 1.442778 0.540951 0.051 Uiso 0.626(14) 1 calc R U P B 1
C3 C 1.1889(12) 1.4968(12) 0.5072(2) 0.037(3) Uani 0.626(14) 1 d D U P B 1
H3 H 1.149374 1.528429 0.515012 0.045 Uiso 0.626(14) 1 calc R U P B 1
C2 C 1.2038(14) 1.5031(14) 0.4804(2) 0.026(2) Uani 0.626(14) 1 d D U P B 1
H2 H 1.176977 1.540362 0.469850 0.031 Uiso 0.626(14) 1 calc R U P B 1
C7 C 1.1485(4) 1.3488(4) 0.42310(10) 0.0198(10) Uani 1 1 d . . . . .
C12 C 1.0875(5) 1.2567(5) 0.43762(13) 0.0401(15) Uani 1 1 d . . . . .
H12 H 1.106493 1.256064 0.455313 0.048 Uiso 1 1 calc R U . . .
C11 C 0.9982(6) 1.1640(6) 0.42712(18) 0.061(2) Uani 1 1 d . . . . .
H11 H 0.957476 1.099672 0.437477 0.073 Uiso 1 1 calc R U . . .
C10 C 0.9683(6) 1.1644(6) 0.40193(17) 0.053(2) Uani 1 1 d . . . . .
H10 H 0.907133 1.100460 0.394673 0.063 Uiso 1 1 calc R U . . .
C9 C 1.0262(7) 1.2561(7) 0.38741(15) 0.0527(19) Uani 1 1 d . . . . .
H9 H 1.003947 1.257147 0.370021 0.063 Uiso 1 1 calc R U . . .
C8 C 1.1183(6) 1.3494(5) 0.39752(11) 0.0371(15) Uani 1 1 d . . . . .
H8 H 1.160006 1.412856 0.386946 0.044 Uiso 1 1 calc R U . . .
C13 C 1.3806(4) 1.4349(4) 0.42728(9) 0.0187(10) Uani 1 1 d . . . . .
C14 C 1.3586(5) 1.3362(4) 0.41598(12) 0.0277(12) Uani 1 1 d . . . . .
H14 H 1.284674 1.278954 0.412961 0.033 Uiso 1 1 calc R U . . .
C15 C 1.4460(5) 1.3230(5) 0.40927(15) 0.0416(16) Uani 1 1 d . . . . .
H15 H 1.432652 1.256001 0.401319 0.050 Uiso 1 1 calc R U . . .
C16 C 1.5522(5) 1.4049(6) 0.41382(17) 0.051(2) Uani 1 1 d . . . . .
H16 H 1.612857 1.396109 0.408732 0.061 Uiso 1 1 calc R U . . .
C17 C 1.5696(5) 1.4996(6) 0.42582(16) 0.053(2) Uani 1 1 d . . . . .
H17 H 1.643498 1.555671 0.429444 0.063 Uiso 1 1 calc R U . . .
C18 C 1.2020(5) 1.5717(5) 0.35270(11) 0.0327(13) Uani 1 1 d . . . . .
C19 C 1.1914(6) 1.5066(6) 0.33166(13) 0.0455(17) Uani 1 1 d . . . . .
H19 H 1.255270 1.510048 0.324162 0.055 Uiso 1 1 calc R U . . .
C20 C 1.0879(7) 1.4359(7) 0.32136(17) 0.061(2) Uani 1 1 d . . . . .
H20 H 1.080774 1.390398 0.306921 0.073 Uiso 1 1 calc R U . . .
C21 C 0.9960(7) 1.4315(7) 0.33193(19) 0.060(2) Uani 1 1 d . . . . .
H21 H 0.924945 1.383345 0.324796 0.073 Uiso 1 1 calc R U . . .
C22 C 1.0066(7) 1.4966(9) 0.35279(18) 0.067(3) Uani 1 1 d . . . . .
H22 H 0.942464 1.493295 0.360117 0.081 Uiso 0.3333 1 calc R U P A 3
H22A H 0.942464 1.493295 0.360117 0.081 Uiso 0.6667 1 calc R U P A 4
Ag2 Ag 1.000000 1.000000 0.24887(2) 0.0406(3) Uani 1 3 d S T P . .
P3 P 1.000000 1.000000 0.29870(6) 0.0459(8) Uani 1 3 d S T P C .
P4 P 1.05943(16) 1.19630(15) 0.23173(4) 0.0440(5) Uani 1 1 d . . . . .
N3 N 0.8475(6) 1.1504(6) 0.23435(16) 0.070(2) Uani 1 1 d . . . . .
C35 C 1.1274(8) 1.1661(8) 0.1845(2) 0.070(2) Uani 1 1 d . . . . .
H35 H 1.153060 1.125245 0.194123 0.084 Uiso 1 1 calc R U . . .
C24 C 1.1843(6) 1.3178(6) 0.24394(14) 0.0410(15) Uani 1 1 d . . . . .
C25 C 1.2143(7) 1.3166(7) 0.26920(15) 0.0526(19) Uani 1 1 d . . . . .
H25 H 1.172773 1.253052 0.279744 0.063 Uiso 1 1 calc R U . . .
C26 C 1.3076(8) 1.4110(8) 0.27936(17) 0.062(2) Uani 1 1 d . . . . .
H26 H 1.330968 1.410062 0.296643 0.074 Uiso 1 1 calc R U . . .
C27 C 1.3636(7) 1.5021(8) 0.2647(2) 0.075(3) Uani 1 1 d . . . . .
H27 H 1.423788 1.566776 0.271978 0.090 Uiso 1 1 calc R U . . .
C28 C 1.3346(8) 1.5022(8) 0.2396(2) 0.079(3) Uani 1 1 d . . . . .
H28 H 1.376554 1.566285 0.229232 0.095 Uiso 1 1 calc R U . . .
C29 C 1.2455(8) 1.4112(7) 0.22886(18) 0.068(2) Uani 1 1 d . . . . .
H29 H 1.225959 1.412310 0.211229 0.082 Uiso 1 1 calc R U . . .
C30 C 1.0740(7) 1.2139(7) 0.19668(16) 0.057(2) Uani 1 1 d . . . . .
C34 C 1.1433(9) 1.1788(11) 0.1576(3) 0.096(4) Uani 1 1 d . . . . .
H34 H 1.177043 1.143658 0.148752 0.115 Uiso 1 1 calc R U . . .
C33 C 1.1108(12) 1.2409(15) 0.1442(2) 0.121(5) Uani 1 1 d . . . . .
H33 H 1.124589 1.251768 0.126090 0.145 Uiso 1 1 calc R U . . .
C32 C 1.0591(13) 1.2875(16) 0.1564(2) 0.133(6) Uani 1 1 d . . . . .
H32 H 1.036695 1.331150 0.146830 0.159 Uiso 1 1 calc R U . . .
C31 C 1.0382(11) 1.2724(11) 0.1828(2) 0.099(4) Uani 1 1 d . . . . .
H31 H 0.998766 1.302888 0.191122 0.119 Uiso 1 1 calc R U . . .
C36 C 0.9539(6) 1.2327(6) 0.23914(13) 0.0425(15) Uani 1 1 d . . . . .
C37 C 0.9750(6) 1.3304(6) 0.25097(16) 0.0514(18) Uani 1 1 d . . . . .
H37 H 1.048900 1.387014 0.254371 0.062 Uiso 1 1 calc R U . . .
C38 C 0.8867(7) 1.3446(7) 0.25779(18) 0.061(2) Uani 1 1 d . . . . .
H38 H 0.900297 1.411906 0.265614 0.073 Uiso 1 1 calc R U . . .
C39 C 0.7816(7) 1.2636(8) 0.2534(2) 0.070(3) Uani 1 1 d . . . . .
H39 H 0.721113 1.272390 0.258605 0.083 Uiso 1 1 calc R U . . .
C40 C 0.7634(7) 1.1682(8) 0.2413(2) 0.071(3) Uani 1 1 d . . . . .
H40 H 0.689426 1.112460 0.237688 0.086 Uiso 1 1 calc R U . . .
C41 C 1.1295(6) 1.0944(6) 0.31395(13) 0.0440(16) Uani 1 1 d . . . . .
C46 C 1.1412(6) 1.1599(7) 0.33499(14) 0.059(2) Uani 0.6667 1 d . . P C 5
H46 H 1.077571 1.156538 0.342615 0.071 Uiso 0.6667 1 calc R U P C 5
C45 C 1.2455(7) 1.2310(7) 0.34522(19) 0.066(2) Uani 1 1 d . . . . .
H45 H 1.253199 1.277674 0.359460 0.079 Uiso 0.6667 1 calc R U P C 5
H45A H 1.253199 1.277674 0.359460 0.079 Uiso 0.3333 1 calc R U P C 6
C44 C 1.3363(7) 1.2337(8) 0.3348(2) 0.068(3) Uani 1 1 d . . . . .
H44 H 1.407185 1.281064 0.342111 0.082 Uiso 1 1 calc R U . . .
C43 C 1.3268(8) 1.1691(9) 0.3139(2) 0.073(3) Uani 1 1 d . . . . .
H43 H 1.390786 1.172417 0.306558 0.087 Uiso 1 1 calc R U . . .
C42 C 1.2249(8) 1.0998(8) 0.30375(16) 0.061(2) Uani 1 1 d . . . . .
H42 H 1.218554 1.054124 0.289403 0.073 Uiso 1 1 calc R U . . .
Ag3 Ag 0.666667 1.333333 0.08454(2) 0.0657(3) Uani 1 3 d S T P . .
P5 P 0.8628(2) 1.4697(2) 0.10179(5) 0.0662(6) Uani 1 1 d . . . . .
P6 P 0.666667 1.333333 0.03488(9) 0.0839(14) Uani 1 3 d S T P D .
N5 N 0.8157(8) 1.6368(9) 0.09993(19) 0.094(3) Uani 1 1 d . . . . .
N6 N 0.7647(11) 1.2085(10) 0.0300(2) 0.102(3) Uani 0.3333 1 d . . P D 7
C47 C 0.9842(8) 1.4663(8) 0.08966(19) 0.070(2) Uani 1 1 d . . . . .
C48 C 1.0785(9) 1.4997(9) 0.1044(2) 0.084(3) Uani 1 1 d . . . . .
H48 H 1.080006 1.521512 0.121997 0.100 Uiso 1 1 calc R U . . .
C49 C 1.1709(11) 1.5017(12) 0.0938(3) 0.109(4) Uani 1 1 d . . . . .
H49 H 1.235808 1.525246 0.103908 0.131 Uiso 1 1 calc R U . . .
C50 C 1.1672(11) 1.4691(10) 0.0683(3) 0.099(4) Uani 1 1 d . . . . .
H50 H 1.230003 1.469823 0.060977 0.118 Uiso 1 1 calc R U . . .
C51 C 1.0768(11) 1.4365(10) 0.0539(2) 0.098(4) Uani 1 1 d . . . . .
H51 H 1.075037 1.413379 0.036474 0.117 Uiso 1 1 calc R U . . .
C52 C 0.9837(9) 1.4364(9) 0.0646(2) 0.085(3) Uani 1 1 d . . . . .
H52 H 0.920092 1.415175 0.054132 0.101 Uiso 1 1 calc R U . . .
C53 C 0.8814(9) 1.4720(7) 0.13651(17) 0.076(3) Uani 1 1 d D . . . .
C54 C 0.8314(8) 1.3711(8) 0.14884(19) 0.078(3) Uani 1 1 d D . . . .
H54 H 0.789845 1.305011 0.139116 0.093 Uiso 1 1 calc R U . . .
C55 C 0.8418(11) 1.3660(12) 0.1754(2) 0.109(4) Uani 1 1 d D . . . .
H55 H 0.804201 1.296626 0.183987 0.131 Uiso 1 1 calc R U . . .
C56 C 0.9060(14) 1.4606(12) 0.1894(2) 0.141(7) Uani 1 1 d D . . . .
H56 H 0.917274 1.456156 0.207410 0.169 Uiso 1 1 calc R U . . .
C57 C 0.9541(16) 1.5620(12) 0.1771(2) 0.152(7) Uani 1 1 d D . . . .
H57 H 0.999292 1.627766 0.186688 0.182 Uiso 1 1 calc R U . . .
C58 C 0.9362(14) 1.5676(9) 0.15080(19) 0.131(6) Uani 1 1 d D . . . .
H58 H 0.961877 1.637444 0.142684 0.157 Uiso 1 1 calc R U . . .
C59 C 0.8972(8) 1.6109(8) 0.09435(18) 0.066(2) Uani 1 1 d . . . . .
C60 C 0.9957(8) 1.6876(8) 0.0824(2) 0.077(3) Uani 1 1 d . . . . .
H60 H 1.051997 1.669870 0.079065 0.093 Uiso 1 1 calc R U . . .
C61 C 1.0103(10) 1.7891(8) 0.0755(2) 0.087(3) Uani 1 1 d . . . . .
H61 H 1.077665 1.841454 0.067418 0.105 Uiso 1 1 calc R U . . .
C62 C 0.9301(11) 1.8171(10) 0.0799(3) 0.102(4) Uani 1 1 d . . . . .
H62 H 0.940101 1.887060 0.074867 0.122 Uiso 1 1 calc R U . . .
C63 C 0.8334(11) 1.7377(11) 0.0920(3) 0.097(4) Uani 1 1 d . . . . .
H63 H 0.776335 1.754803 0.094894 0.116 Uiso 1 1 calc R U . . .
C64 C 0.7627(10) 1.2974(10) 0.0193(2) 0.085(3) Uani 1 1 d . . . . .
C65 C 0.8287(10) 1.3533(10) -0.0012(2) 0.095(3) Uani 1 1 d . . . . .
H65 H 0.828203 1.415976 -0.008194 0.114 Uiso 1 1 calc R U . . .
C66 C 0.8963(11) 1.3175(12) -0.0115(3) 0.104(4) Uani 1 1 d . . . . .
H66 H 0.940109 1.353950 -0.026308 0.125 Uiso 1 1 calc R U . . .
C67 C 0.9014(12) 1.2328(12) -0.0011(3) 0.108(4) Uani 1 1 d . . . . .
H67 H 0.950122 1.210420 -0.008156 0.130 Uiso 1 1 calc R U . . .
C68 C 0.8355(13) 1.1774(11) 0.0200(3) 0.109(4) Uani 1 1 d . . . . .
H68 H 0.839690 1.117472 0.027587 0.131 Uiso 0.3333 1 calc R U P D 7
H68A H 0.839690 1.117472 0.027587 0.131 Uiso 0.6667 1 calc R U P D 8
N2 N 1.1092(7) 1.5673(7) 0.36338(13) 0.0511(18) Uani 0.3333 1 d . . P A 3
N4 N 1.1412(6) 1.1599(7) 0.33499(14) 0.059(2) Uani 0.3333 1 d . . P C 6
C6A C 0.7647(11) 1.2085(10) 0.0300(2) 0.102(3) Uani 0.6667 1 d . . P D 8
H6A H 0.717635 1.169305 0.044184 0.122 Uiso 0.6667 1 calc R U P D 8
C80 C 1.2056(18) 1.385(2) 0.5223(4) 0.048(4) Uani 0.374(14) 1 d D U P B 2
H80 H 1.184056 1.360989 0.539675 0.058 Uiso 0.374(14) 1 calc R U P B 2
C81 C 1.2487(18) 1.334(2) 0.5071(3) 0.053(4) Uani 0.374(14) 1 d D U P B 2
H81 H 1.261461 1.277651 0.513669 0.064 Uiso 0.374(14) 1 calc R U P B 2
C79 C 1.193(2) 1.4712(19) 0.5126(4) 0.039(4) Uani 0.374(14) 1 d D U P B 2
H79 H 1.173595 1.512869 0.523751 0.047 Uiso 0.374(14) 1 calc R U P B 2
C82 C 1.2721(18) 1.3705(15) 0.4816(3) 0.038(3) Uani 0.374(14) 1 d D U P B 2
H82 H 1.300597 1.334978 0.470890 0.046 Uiso 0.374(14) 1 calc R U P B 2
C69 C 1.210(3) 1.495(3) 0.4861(4) 0.033(4) Uani 0.374(14) 1 d D U P B 2
H69 H 1.186702 1.543061 0.478947 0.039 Uiso 0.374(14) 1 calc R U P B 2

loop_
_atom_site_aniso_label
_atom_site_aniso_U_11
_atom_site_aniso_U_22
_atom_site_aniso_U_33
_atom_site_aniso_U_23
_atom_site_aniso_U_13
_atom_site_aniso_U_12
Ag1 0.0226(3) 0.0226(3) 0.0103(3) 0.000 0.000 0.01129(13)
P1 0.0240(7) 0.0183(6) 0.0181(6) 0.0004(5) -0.0017(5) 0.0109(6)
P2 0.0412(9) 0.0412(9) 0.0102(10) 0.000 0.000 0.0206(5)
N1 0.031(3) 0.038(3) 0.041(3) 0.005(2) -0.004(2) 0.005(2)
C23 0.065(5) 0.072(5) 0.034(3) 0.004(3) 0.014(3) 0.047(4)
C1 0.026(3) 0.044(3) 0.024(2) -0.001(2) -0.006(2) 0.016(2)
C6 0.032(4) 0.068(5) 0.021(3) -0.014(4) -0.014(3) 0.030(4)
C5 0.047(4) 0.062(5) 0.015(3) 0.003(4) -0.002(3) 0.025(4)
C4 0.045(4) 0.056(5) 0.020(4) -0.002(4) 0.004(4) 0.021(4)
C3 0.034(4) 0.049(5) 0.029(5) 0.001(4) 0.010(4) 0.022(4)
C2 0.028(4) 0.035(4) 0.019(4) 0.004(4) 0.003(4) 0.019(3)
C7 0.017(2) 0.019(2) 0.026(3) 0.001(2) 0.000(2) 0.011(2)
C12 0.034(3) 0.031(3) 0.036(3) 0.004(3) 0.005(3) 0.002(3)
C11 0.040(4) 0.034(4) 0.073(6) -0.009(4) 0.017(4) -0.007(3)
C10 0.025(3) 0.044(4) 0.073(5) -0.025(4) -0.002(3) 0.005(3)
C9 0.056(5) 0.066(5) 0.043(4) -0.013(4) -0.020(4) 0.036(4)
C8 0.052(4) 0.029(3) 0.028(3) 0.003(2) -0.012(3) 0.019(3)
C13 0.019(2) 0.017(2) 0.017(2) 0.0019(19) -0.0017(19) 0.007(2)
C14 0.021(3) 0.018(3) 0.045(3) -0.004(2) -0.004(2) 0.011(2)
C15 0.033(3) 0.031(3) 0.070(5) 0.004(3) 0.005(3) 0.022(3)
C16 0.025(3) 0.050(4) 0.081(6) 0.025(4) 0.010(3) 0.022(3)
C17 0.019(3) 0.043(4) 0.070(5) -0.003(4) -0.012(3) -0.004(3)
C18 0.038(3) 0.031(3) 0.022(3) 0.000(2) 0.001(2) 0.012(3)
C19 0.034(4) 0.059(4) 0.035(3) -0.005(3) 0.004(3) 0.017(3)
C20 0.051(5) 0.057(5) 0.064(5) -0.026(4) -0.013(4) 0.019(4)
C21 0.041(4) 0.055(5) 0.081(6) 0.009(4) 0.001(4) 0.020(4)
C22 0.054(5) 0.098(7) 0.068(6) 0.026(5) 0.017(4) 0.052(5)
Ag2 0.0428(4) 0.0428(4) 0.0361(5) 0.000 0.000 0.02140(19)
P3 0.0567(12) 0.0567(12) 0.0243(13) 0.000 0.000 0.0284(6)
P4 0.0461(10) 0.0379(10) 0.0467(10) 0.0008(8) -0.0053(8) 0.0200(8)
N3 0.049(4) 0.060(4) 0.080(5) 0.001(4) -0.008(4) 0.013(4)
C35 0.064(6) 0.058(5) 0.091(7) 0.000(5) 0.007(5) 0.033(5)
C24 0.040(4) 0.038(4) 0.049(4) -0.001(3) -0.003(3) 0.023(3)
C25 0.075(6) 0.051(4) 0.044(4) -0.002(3) -0.008(4) 0.041(4)
C26 0.068(6) 0.078(6) 0.058(5) -0.017(5) -0.022(4) 0.050(5)
C27 0.042(5) 0.058(6) 0.110(8) -0.029(6) -0.001(5) 0.014(4)
C28 0.067(6) 0.050(5) 0.084(7) -0.009(5) 0.008(5) 0.002(5)
C29 0.065(6) 0.052(5) 0.064(5) 0.005(4) 0.001(4) 0.011(4)
C30 0.058(5) 0.054(5) 0.053(5) -0.001(4) 0.000(4) 0.022(4)
C34 0.068(7) 0.106(9) 0.105(9) -0.022(7) 0.006(6) 0.037(7)
C33 0.102(10) 0.202(17) 0.065(7) 0.002(9) 0.001(7) 0.079(11)
C32 0.137(12) 0.24(2) 0.074(8) 0.047(10) 0.031(8) 0.135(14)
C31 0.126(10) 0.139(11) 0.076(7) 0.037(7) 0.025(7) 0.100(9)
C36 0.040(4) 0.043(4) 0.043(4) 0.005(3) -0.002(3) 0.020(3)
C37 0.044(4) 0.041(4) 0.066(5) -0.002(4) -0.007(4) 0.019(3)
C38 0.055(5) 0.054(5) 0.083(6) 0.003(4) -0.001(4) 0.034(4)
C39 0.053(5) 0.073(6) 0.100(7) 0.022(5) 0.003(5) 0.044(5)
C40 0.042(5) 0.057(5) 0.092(7) 0.010(5) -0.008(5) 0.008(4)
C41 0.047(4) 0.048(4) 0.031(3) 0.006(3) 0.004(3) 0.019(3)
C46 0.055(4) 0.070(5) 0.042(4) -0.010(4) 0.003(3) 0.022(4)
C45 0.050(5) 0.056(5) 0.076(6) -0.018(4) -0.004(4) 0.014(4)
C44 0.046(5) 0.058(5) 0.094(7) 0.008(5) -0.005(5) 0.021(4)
C43 0.063(6) 0.089(7) 0.080(6) 0.019(6) 0.023(5) 0.049(6)
C42 0.088(7) 0.075(6) 0.048(4) 0.010(4) 0.015(4) 0.062(6)
Ag3 0.0660(5) 0.0660(5) 0.0653(7) 0.000 0.000 0.0330(2)
P5 0.0626(14) 0.0682(15) 0.0677(15) -0.0028(12) -0.0041(11) 0.0327(12)
P6 0.093(2) 0.093(2) 0.065(3) 0.000 0.000 0.0467(11)
N5 0.089(6) 0.118(8) 0.095(7) -0.010(6) 0.006(5) 0.067(6)
N6 0.106(9) 0.094(8) 0.094(8) -0.009(7) -0.007(7) 0.042(7)
C47 0.075(6) 0.066(6) 0.076(6) -0.008(5) -0.008(5) 0.040(5)
C48 0.082(7) 0.083(7) 0.090(7) 0.008(6) -0.009(6) 0.044(6)
C49 0.082(8) 0.115(11) 0.144(13) 0.014(10) -0.010(8) 0.059(8)
C50 0.089(9) 0.092(9) 0.126(11) 0.024(8) 0.015(8) 0.054(7)
C51 0.105(10) 0.097(9) 0.087(8) -0.001(7) 0.016(7) 0.048(8)
C52 0.076(7) 0.091(8) 0.078(7) -0.004(6) -0.003(6) 0.035(6)
C53 0.098(8) 0.088(7) 0.056(5) -0.013(5) -0.010(5) 0.058(6)
C54 0.080(7) 0.080(7) 0.080(7) 0.013(6) -0.002(5) 0.046(6)
C55 0.123(11) 0.136(12) 0.103(10) 0.021(9) 0.014(8) 0.090(10)
C56 0.26(2) 0.180(16) 0.066(8) 0.012(9) 0.001(10) 0.171(17)
C57 0.28(2) 0.127(13) 0.084(9) -0.023(9) -0.050(12) 0.131(15)
C58 0.248(18) 0.101(9) 0.055(6) -0.010(6) -0.025(9) 0.096(11)
C59 0.066(6) 0.064(6) 0.064(5) -0.004(4) -0.002(4) 0.030(5)
C60 0.064(6) 0.060(6) 0.109(8) 0.003(5) 0.000(5) 0.032(5)
C61 0.081(7) 0.059(6) 0.110(9) 0.000(6) -0.006(6) 0.027(6)
C62 0.093(9) 0.074(7) 0.146(12) -0.022(8) -0.019(8) 0.047(7)
C63 0.093(9) 0.101(9) 0.117(10) -0.023(8) -0.011(7) 0.064(8)
C64 0.097(8) 0.086(8) 0.080(7) -0.005(6) -0.009(6) 0.053(7)
C65 0.107(9) 0.102(9) 0.085(8) 0.027(7) 0.018(7) 0.059(8)
C66 0.106(10) 0.109(10) 0.104(9) 0.006(8) 0.013(8) 0.059(8)
C67 0.106(10) 0.110(10) 0.137(12) -0.029(9) -0.028(9) 0.075(9)
C68 0.112(11) 0.092(9) 0.106(10) 0.022(8) -0.020(8) 0.038(8)
N2 0.065(5) 0.072(5) 0.034(3) 0.004(3) 0.014(3) 0.047(4)
N4 0.055(4) 0.070(5) 0.042(4) -0.010(4) 0.003(3) 0.022(4)
C6A 0.106(9) 0.094(8) 0.094(8) -0.009(7) -0.007(7) 0.042(7)
C80 0.046(5) 0.066(6) 0.021(5) 0.002(5) 0.000(4) 0.019(5)
C81 0.048(5) 0.071(6) 0.024(5) 0.003(5) -0.009(5) 0.017(5)
C79 0.038(5) 0.056(6) 0.022(5) -0.002(5) 0.006(5) 0.022(5)
C82 0.036(5) 0.055(5) 0.020(4) 0.004(4) -0.011(4) 0.020(4)
C69 0.031(5) 0.043(5) 0.023(6) -0.004(5) 0.005(5) 0.018(4)

loop_
_atom_type_symbol
_atom_type_description
_atom_type_scat_dispersion_real
_atom_type_scat_dispersion_imag
_atom_type_scat_source
C C 0.0033 0.0016 'International Tables Vol C Tables 4.2.6.8 and 6.1.1.4'
H H 0.0000 0.0000 'International Tables Vol C Tables 4.2.6.8 and 6.1.1.4'
Ag Ag -0.8971 1.1015 'International Tables Vol C Tables 4.2.6.8 and 6.1.1.4'
N N 0.0061 0.0033 'International Tables Vol C Tables 4.2.6.8 and 6.1.1.4'
P P 0.1023 0.0942 'International Tables Vol C Tables 4.2.6.8 and 6.1.1.4'

loop_
_geom_angle_atom_site_label_1
_geom_angle_atom_site_label_2
_geom_angle_atom_site_label_3
_geom_angle
_geom_angle_site_symmetry_1
_geom_angle_site_symmetry_3
_geom_angle_publ_flag
P1 Ag1 P1 109.10(3) 2_875 . ?
P1 Ag1 P1 109.10(3) 3_685 . ?
P1 Ag1 P1 109.10(3) 3_685 2_875 ?
P2 Ag1 P1 109.84(3) . 3_685 ?
P2 Ag1 P1 109.84(3) . . ?
P2 Ag1 P1 109.84(3) . 2_875 ?
C1 P1 Ag1 115.4(2) . . ?
C1 P1 C7 102.5(3) . . ?
C1 P1 C13 103.4(2) . . ?
C7 P1 Ag1 121.49(17) . . ?
C7 P1 C13 102.1(2) . . ?
C13 P1 Ag1 109.70(16) . . ?
C18 P2 Ag1 115.69(19) . . ?
C18 P2 Ag1 115.69(19) 2_875 . ?
C18 P2 Ag1 115.70(19) 3_685 . ?
C18 P2 C18 102.6(2) 3_685 . ?
C18 P2 C18 102.6(2) . 2_875 ?
C18 P2 C18 102.6(2) 3_685 2_875 ?
C17 N1 C13 117.5(6) . . ?
C18 C23 H23 120.3 . . ?
C18 C23 C22 119.3(7) . . ?
C22 C23 H23 120.3 . . ?
C6 C1 P1 124.6(5) . . ?
C6 C1 C2 121.7(8) . . ?
C2 C1 P1 112.8(6) . . ?
C82 C1 P1 119.2(8) . . ?
C69 C1 P1 126.8(10) . . ?
C69 C1 C82 112.2(14) . . ?
C1 C6 H6 120.5 . . ?
C1 C6 C5 119.0(9) . . ?
C5 C6 H6 120.5 . . ?
C6 C5 H5 120.6 . . ?
C4 C5 C6 118.9(10) . . ?
C4 C5 H5 120.6 . . ?
C5 C4 H4 120.1 . . ?
C5 C4 C3 119.8(10) . . ?
C3 C4 H4 120.1 . . ?
C4 C3 H3 119.6 . . ?
C4 C3 C2 120.8(12) . . ?
C2 C3 H3 119.6 . . ?
C1 C2 C3 118.0(10) . . ?
C1 C2 H2 121.0 . . ?
C3 C2 H2 121.0 . . ?
C12 C7 P1 123.5(4) . . ?
C12 C7 C8 118.8(5) . . ?
C8 C7 P1 117.6(4) . . ?
C7 C12 H12 119.5 . . ?
C7 C12 C11 121.1(7) . . ?
C11 C12 H12 119.5 . . ?
C12 C11 H11 119.9 . . ?
C10 C11 C12 120.2(7) . . ?
C10 C11 H11 119.9 . . ?
C11 C10 H10 120.2 . . ?
C9 C10 C11 119.5(7) . . ?
C9 C10 H10 120.2 . . ?
C10 C9 H9 119.5 . . ?
C10 C9 C8 121.0(7) . . ?
C8 C9 H9 119.5 . . ?
C7 C8 C9 119.3(6) . . ?
C7 C8 H8 120.3 . . ?
C9 C8 H8 120.3 . . ?
N1 C13 P1 114.3(4) . . ?
N1 C13 C14 122.0(5) . . ?
C14 C13 P1 123.6(4) . . ?
C13 C14 H14 120.9 . . ?
C15 C14 C13 118.2(5) . . ?
C15 C14 H14 120.9 . . ?
C14 C15 H15 119.6 . . ?
C14 C15 C16 120.9(6) . . ?
C16 C15 H15 119.6 . . ?
C15 C16 H16 120.6 . . ?
C15 C16 C17 118.7(6) . . ?
C17 C16 H16 120.6 . . ?
N1 C17 C16 122.5(6) . . ?
N1 C17 H17 118.8 . . ?
C16 C17 H17 118.8 . . ?
C23 C18 P2 116.2(5) . . ?
C19 C18 P2 124.0(5) . . ?
C19 C18 C23 119.8(6) . . ?
C19 C18 N2 119.8(6) . . ?
N2 C18 P2 116.2(5) . . ?
C18 C19 H19 119.9 . . ?
C18 C19 C20 120.2(7) . . ?
C20 C19 H19 119.9 . . ?
C19 C20 H20 120.0 . . ?
C21 C20 C19 120.1(8) . . ?
C21 C20 H20 120.0 . . ?
C20 C21 H21 120.1 . . ?
C20 C21 C22 119.8(8) . . ?
C22 C21 H21 120.1 . . ?
C23 C22 H22A 119.6 . . ?
C21 C22 C23 120.9(8) . . ?
C21 C22 H22 119.6 . . ?
C21 C22 H22A 119.6 . . ?
C21 C22 N2 120.9(8) . . ?
N2 C22 H22 119.6 . . ?
P3 Ag2 P4 109.94(5) . 2_765 ?
P3 Ag2 P4 109.94(5) . . ?
P3 Ag2 P4 109.94(5) . 3_675 ?
P4 Ag2 P4 108.99(5) 2_765 3_675 ?
P4 Ag2 P4 109.00(5) . 2_765 ?
P4 Ag2 P4 109.00(5) . 3_675 ?
C41 P3 Ag2 115.9(2) 2_765 . ?
C41 P3 Ag2 115.9(2) . . ?
C41 P3 Ag2 115.9(2) 3_675 . ?
C41 P3 C41 102.4(3) 2_765 . ?
C41 P3 C41 102.4(3) 3_675 2_765 ?
C41 P3 C41 102.4(3) 3_675 . ?
C24 P4 Ag2 121.1(2) . . ?
C30 P4 Ag2 115.9(3) . . ?
C30 P4 C24 103.0(4) . . ?
C30 P4 C36 102.8(4) . . ?
C36 P4 Ag2 110.4(2) . . ?
C36 P4 C24 101.4(3) . . ?
C40 N3 C36 118.1(8) . . ?
C30 C35 H35 120.7 . . ?
C30 C35 C34 118.6(10) . . ?
C34 C35 H35 120.7 . . ?
C25 C24 P4 118.0(6) . . ?
C25 C24 C29 119.7(7) . . ?
C29 C24 P4 122.2(6) . . ?
C24 C25 H25 120.5 . . ?
C24 C25 C26 119.1(8) . . ?
C26 C25 H25 120.5 . . ?
C25 C26 H26 119.9 . . ?
C27 C26 C25 120.3(8) . . ?
C27 C26 H26 119.9 . . ?
C26 C27 H27 119.8 . . ?
C26 C27 C28 120.3(9) . . ?
C28 C27 H27 119.8 . . ?
C27 C28 H28 119.5 . . ?
C27 C28 C29 121.0(9) . . ?
C29 C28 H28 119.5 . . ?
C24 C29 H29 120.3 . . ?
C28 C29 C24 119.5(9) . . ?
C28 C29 H29 120.3 . . ?
C35 C30 P4 116.0(7) . . ?
C31 C30 P4 123.8(8) . . ?
C31 C30 C35 120.2(9) . . ?
C35 C34 H34 119.9 . . ?
C33 C34 C35 120.3(11) . . ?
C33 C34 H34 119.9 . . ?
C34 C33 H33 119.8 . . ?
C32 C33 C34 120.3(12) . . ?
C32 C33 H33 119.8 . . ?
C33 C32 H32 119.7 . . ?
C33 C32 C31 120.6(13) . . ?
C31 C32 H32 119.7 . . ?
C30 C31 C32 119.8(11) . . ?
C30 C31 H31 120.1 . . ?
C32 C31 H31 120.1 . . ?
N3 C36 P4 114.6(6) . . ?
N3 C36 C37 120.8(7) . . ?
C37 C36 P4 124.3(6) . . ?
C36 C37 H37 120.5 . . ?
C36 C37 C38 119.0(7) . . ?
C38 C37 H37 120.5 . . ?
C37 C38 H38 119.7 . . ?
C39 C38 C37 120.6(8) . . ?
C39 C38 H38 119.7 . . ?
C38 C39 H39 120.5 . . ?
C38 C39 C40 119.0(8) . . ?
C40 C39 H39 120.5 . . ?
N3 C40 C39 122.5(8) . . ?
N3 C40 H40 118.7 . . ?
C39 C40 H40 118.7 . . ?
C46 C41 P3 125.0(6) . . ?
C46 C41 C42 117.9(7) . . ?
C42 C41 P3 117.1(6) . . ?
N4 C41 P3 125.0(6) . . ?
N4 C41 C42 117.9(7) . . ?
C41 C46 H46 119.8 . . ?
C41 C46 C45 120.5(8) . . ?
C45 C46 H46 119.8 . . ?
C46 C45 H45 120.1 . . ?
C44 C45 C46 119.9(9) . . ?
C44 C45 H45 120.1 . . ?
C44 C45 H45A 120.1 . . ?
C44 C45 N4 119.9(9) . . ?
N4 C45 H45A 120.1 . . ?
C45 C44 H44 119.7 . . ?
C45 C44 C43 120.7(9) . . ?
C43 C44 H44 119.7 . . ?
C44 C43 H43 120.2 . . ?
C42 C43 C44 119.6(8) . . ?
C42 C43 H43 120.2 . . ?
C41 C42 H42 119.3 . . ?
C43 C42 C41 121.4(8) . . ?
C43 C42 H42 119.3 . . ?
P5 Ag3 P5 108.85(6) 3_575 2_775 ?
P5 Ag3 P5 108.85(6) . 3_575 ?
P5 Ag3 P5 108.85(6) . 2_775 ?
P6 Ag3 P5 110.08(6) . 3_575 ?
P6 Ag3 P5 110.08(6) . . ?
P6 Ag3 P5 110.08(6) . 2_775 ?
C47 P5 Ag3 121.1(3) . . ?
C53 P5 Ag3 116.3(3) . . ?
C53 P5 C47 102.3(5) . . ?
C53 P5 C59 103.3(4) . . ?
C59 P5 Ag3 109.5(3) . . ?
C59 P5 C47 102.1(4) . . ?
C64 P6 Ag3 116.0(4) 3_575 . ?
C64 P6 Ag3 116.0(4) . . ?
C64 P6 Ag3 116.0(4) 2_775 . ?
C64 P6 C64 102.2(5) . 3_575 ?
C64 P6 C64 102.2(5) . 2_775 ?
C64 P6 C64 102.2(5) 3_575 2_775 ?
C63 N5 C59 117.3(10) . . ?
C68 N6 C64 118.7(12) . . ?
C48 C47 P5 122.7(8) . . ?
C52 C47 P5 118.1(8) . . ?
C52 C47 C48 119.0(10) . . ?
C47 C48 H48 119.8 . . ?
C47 C48 C49 120.4(12) . . ?
C49 C48 H48 119.8 . . ?
C48 C49 H49 120.4 . . ?
C50 C49 C48 119.2(12) . . ?
C50 C49 H49 120.4 . . ?
C49 C50 H50 119.5 . . ?
C51 C50 C49 121.0(13) . . ?
C51 C50 H50 119.5 . . ?
C50 C51 H51 120.1 . . ?
C50 C51 C52 119.8(12) . . ?
C52 C51 H51 120.1 . . ?
C47 C52 C51 120.6(11) . . ?
C47 C52 H52 119.7 . . ?
C51 C52 H52 119.7 . . ?
C54 C53 P5 116.4(7) . . ?
C58 C53 P5 123.6(8) . . ?
C58 C53 C54 119.9(10) . . ?
C53 C54 H54 120.1 . . ?
C53 C54 C55 119.8(11) . . ?
C55 C54 H54 120.1 . . ?
C54 C55 H55 119.8 . . ?
C56 C55 C54 120.4(12) . . ?
C56 C55 H55 119.8 . . ?
C55 C56 H56 120.1 . . ?
C55 C56 C57 119.8(12) . . ?
C57 C56 H56 120.1 . . ?
C56 C57 H57 120.2 . . ?
C56 C57 C58 119.7(12) . . ?
C58 C57 H57 120.2 . . ?
C53 C58 C57 119.8(11) . . ?
C53 C58 H58 120.1 . . ?
C57 C58 H58 120.1 . . ?
N5 C59 P5 115.6(8) . . ?
N5 C59 C60 120.9(9) . . ?
C60 C59 P5 123.3(7) . . ?
C59 C60 H60 120.4 . . ?
C61 C60 C59 119.2(10) . . ?
C61 C60 H60 120.4 . . ?
C60 C61 H61 119.1 . . ?
C60 C61 C62 121.8(11) . . ?
C62 C61 H61 119.1 . . ?
C61 C62 H62 121.6 . . ?
C61 C62 C63 116.7(11) . . ?
C63 C62 H62 121.6 . . ?
N5 C63 C62 123.9(11) . . ?
N5 C63 H63 118.1 . . ?
C62 C63 H63 118.1 . . ?
N6 C64 P6 114.7(10) . . ?
C65 C64 P6 124.1(10) . . ?
C65 C64 N6 121.2(12) . . ?
C65 C64 C6A 121.2(12) . . ?
C6A C64 P6 114.7(10) . . ?
C64 C65 H65 120.6 . . ?
C64 C65 C66 118.9(12) . . ?
C66 C65 H65 120.6 . . ?
C65 C66 H66 119.4 . . ?
C67 C66 C65 121.1(13) . . ?
C67 C66 H66 119.4 . . ?
C66 C67 H67 120.1 . . ?
C66 C67 C68 119.7(13) . . ?
C68 C67 H67 120.1 . . ?
N6 C68 C67 120.3(13) . . ?
N6 C68 H68 119.9 . . ?
C67 C68 H68 119.9 . . ?
C67 C68 H68A 119.9 . . ?
C6A C68 C67 120.3(13) . . ?
C6A C68 H68A 119.9 . . ?
C18 N2 C22 119.3(7) . . ?
C41 N4 C45 120.5(8) . . ?
C64 C6A H6A 120.6 . . ?
C68 C6A C64 118.7(12) . . ?
C68 C6A H6A 120.6 . . ?
C81 C80 H80 119.5 . . ?
C81 C80 C79 121.1(18) . . ?
C79 C80 H80 119.5 . . ?
C80 C81 H81 122.3 . . ?
C80 C81 C82 115.4(18) . . ?
C82 C81 H81 122.3 . . ?
C80 C79 H79 120.6 . . ?
C80 C79 C69 119(2) . . ?
C69 C79 H79 120.6 . . ?
C1 C82 H82 116.1 . . ?
C81 C82 C1 127.8(17) . . ?
C81 C82 H82 116.1 . . ?
C1 C69 C79 123.6(19) . . ?
C1 C69 H69 118.2 . . ?
C79 C69 H69 118.2 . . ?

loop_
_geom_bond_atom_site_label_1
_geom_bond_atom_site_label_2
_geom_bond_distance
_geom_bond_site_symmetry_2
_geom_bond_publ_flag
Ag1 P1 2.5889(13) 3_685 ?
Ag1 P1 2.5889(13) 2_875 ?
Ag1 P1 2.5889(13) . ?
Ag1 P2 2.564(2) . ?
P1 C1 1.805(6) . ?
P1 C7 1.823(5) . ?
P1 C13 1.833(5) . ?
P2 C18 1.819(6) . ?
P2 C18 1.819(6) 3_685 ?
P2 C18 1.819(6) 2_875 ?
N1 C13 1.363(7) . ?
N1 C17 1.354(10) . ?
C23 H23 0.9500 . ?
C23 C18 1.378(9) . ?
C23 C22 1.382(12) . ?
C1 C6 1.358(8) . ?
C1 C2 1.382(8) . ?
C1 C82 1.400(9) . ?
C1 C69 1.386(10) . ?
C6 H6 0.9500 . ?
C6 C5 1.403(8) . ?
C5 H5 0.9500 . ?
C5 C4 1.383(9) . ?
C4 H4 0.9500 . ?
C4 C3 1.386(9) . ?
C3 H3 0.9500 . ?
C3 C2 1.390(8) . ?
C2 H2 0.9500 . ?
C7 C12 1.356(8) . ?
C7 C8 1.384(7) . ?
C12 H12 0.9500 . ?
C12 C11 1.381(10) . ?
C11 H11 0.9500 . ?
C11 C10 1.363(12) . ?
C10 H10 0.9500 . ?
C10 C9 1.347(11) . ?
C9 H9 0.9500 . ?
C9 C8 1.395(10) . ?
C8 H8 0.9500 . ?
C13 C14 1.380(7) . ?
C14 H14 0.9500 . ?
C14 C15 1.364(8) . ?
C15 H15 0.9500 . ?
C15 C16 1.365(10) . ?
C16 H16 0.9500 . ?
C16 C17 1.366(11) . ?
C17 H17 0.9500 . ?
C18 C19 1.374(9) . ?
C18 N2 1.378(9) . ?
C19 H19 0.9500 . ?
C19 C20 1.383(10) . ?
C20 H20 0.9500 . ?
C20 C21 1.366(12) . ?
C21 H21 0.9500 . ?
C21 C22 1.367(13) . ?
C22 H22 0.9500 . ?
C22 H22A 0.9500 . ?
C22 N2 1.382(12) . ?
Ag2 P3 2.565(3) . ?
Ag2 P4 2.5876(19) 2_765 ?
Ag2 P4 2.5877(19) 3_675 ?
Ag2 P4 2.5876(19) . ?
P3 C41 1.799(7) 3_675 ?
P3 C41 1.799(7) 2_765 ?
P3 C41 1.799(7) . ?
P4 C24 1.830(7) . ?
P4 C30 1.819(9) . ?
P4 C36 1.821(7) . ?
N3 C36 1.371(10) . ?
N3 C40 1.363(12) . ?
C35 H35 0.9500 . ?
C35 C30 1.376(12) . ?
C35 C34 1.398(15) . ?
C24 C25 1.369(10) . ?
C24 C29 1.385(11) . ?
C25 H25 0.9500 . ?
C25 C26 1.410(12) . ?
C26 H26 0.9500 . ?
C26 C27 1.342(13) . ?
C27 H27 0.9500 . ?
C27 C28 1.356(14) . ?
C28 H28 0.9500 . ?
C28 C29 1.372(12) . ?
C29 H29 0.9500 . ?
C30 C31 1.354(12) . ?
C34 H34 0.9500 . ?
C34 C33 1.351(17) . ?
C33 H33 0.9500 . ?
C33 C32 1.343(18) . ?
C32 H32 0.9500 . ?
C32 C31 1.382(15) . ?
C31 H31 0.9500 . ?
C36 C37 1.384(10) . ?
C37 H37 0.9500 . ?
C37 C38 1.387(11) . ?
C38 H38 0.9500 . ?
C38 C39 1.349(12) . ?
C39 H39 0.9500 . ?
C39 C40 1.373(13) . ?
C40 H40 0.9500 . ?
C41 C46 1.373(10) . ?
C41 C42 1.398(11) . ?
C41 N4 1.373(10) . ?
C46 H46 0.9500 . ?
C46 C45 1.392(11) . ?
C45 H45 0.9500 . ?
C45 H45A 0.9500 . ?
C45 C44 1.359(13) . ?
C45 N4 1.392(11) . ?
C44 H44 0.9500 . ?
C44 C43 1.366(14) . ?
C43 H43 0.9500 . ?
C43 C42 1.362(14) . ?
C42 H42 0.9500 . ?
Ag3 P5 2.587(3) 3_575 ?
Ag3 P5 2.587(3) . ?
Ag3 P5 2.586(3) 2_775 ?
Ag3 P6 2.557(5) . ?
P5 C47 1.827(10) . ?
P5 C53 1.804(9) . ?
P5 C59 1.820(10) . ?
P6 C64 1.834(12) . ?
P6 C64 1.834(12) 2_775 ?
P6 C64 1.834(12) 3_575 ?
N5 C59 1.385(12) . ?
N5 C63 1.364(15) . ?
N6 C64 1.372(15) . ?
N6 C68 1.363(18) . ?
C47 C48 1.384(13) . ?
C47 C52 1.355(13) . ?
C48 H48 0.9500 . ?
C48 C49 1.388(16) . ?
C49 H49 0.9500 . ?
C49 C50 1.381(18) . ?
C50 H50 0.9500 . ?
C50 C51 1.332(17) . ?
C51 H51 0.9500 . ?
C51 C52 1.409(15) . ?
C52 H52 0.9500 . ?
C53 C54 1.375(8) . ?
C53 C58 1.373(8) . ?
C54 H54 0.9500 . ?
C54 C55 1.378(8) . ?
C55 H55 0.9500 . ?
C55 C56 1.371(9) . ?
C56 H56 0.9500 . ?
C56 C57 1.378(9) . ?
C57 H57 0.9500 . ?
C57 C58 1.388(9) . ?
C58 H58 0.9500 . ?
C59 C60 1.393(13) . ?
C60 H60 0.9500 . ?
C60 C61 1.373(13) . ?
C61 H61 0.9500 . ?
C61 C62 1.376(15) . ?
C62 H62 0.9500 . ?
C62 C63 1.394(17) . ?
C63 H63 0.9500 . ?
C64 C65 1.358(15) . ?
C64 C6A 1.372(15) . ?
C65 H65 0.9500 . ?
C65 C66 1.375(16) . ?
C66 H66 0.9500 . ?
C66 C67 1.333(17) . ?
C67 H67 0.9500 . ?
C67 C68 1.383(19) . ?
C68 H68 0.9500 . ?
C68 H68A 0.9500 . ?
C68 C6A 1.363(18) . ?
C6A H6A 0.9500 . ?
C80 H80 0.9500 . ?
C80 C81 1.384(10) . ?
C80 C79 1.389(10) . ?
C81 H81 0.9500 . ?
C81 C82 1.388(9) . ?
C79 H79 0.9500 . ?
C79 C69 1.395(10) . ?
C82 H82 0.9500 . ?
C69 H69 0.9500 . ?

loop_
_geom_torsion_atom_site_label_1
_geom_torsion_atom_site_label_2
_geom_torsion_atom_site_label_3
_geom_torsion_atom_site_label_4
_geom_torsion
_geom_torsion_site_symmetry_1
_geom_torsion_site_symmetry_2
_geom_torsion_site_symmetry_3
_geom_torsion_site_symmetry_4
_geom_torsion_publ_flag
Ag1 P1 C1 C6 -125.5(9) . . . . ?
Ag1 P1 C1 C2 44.2(10) . . . . ?
Ag1 P1 C1 C82 -153.9(11) . . . . ?
Ag1 P1 C1 C69 43(2) . . . . ?
Ag1 P1 C7 C12 -150.6(5) . . . . ?
Ag1 P1 C7 C8 33.0(5) . . . . ?
Ag1 P1 C13 N1 45.9(4) . . . . ?
Ag1 P1 C13 C14 -131.6(4) . . . . ?
Ag1 P2 C18 C23 43.1(6) . . . . ?
Ag1 P2 C18 C19 -137.0(5) . . . . ?
Ag1 P2 C18 N2 43.1(6) . . . . ?
P1 C1 C6 C5 -175.4(8) . . . . ?
P1 C1 C2 C3 -179.2(11) . . . . ?
P1 C1 C82 C81 -169.8(17) . . . . ?
P1 C1 C69 C79 174(2) . . . . ?
P1 C7 C12 C11 -175.0(6) . . . . ?
P1 C7 C8 C9 176.9(5) . . . . ?
P1 C13 C14 C15 174.7(5) . . . . ?
P2 C18 C19 C20 179.5(6) . . . . ?
P2 C18 N2 C22 -179.8(6) . . . . ?
N1 C13 C14 C15 -2.7(9) . . . . ?
C23 C18 C19 C20 -0.6(11) . . . . ?
C1 P1 C7 C12 -19.9(6) . . . . ?
C1 P1 C7 C8 163.6(5) . . . . ?
C1 P1 C13 N1 -77.7(4) . . . . ?
C1 P1 C13 C14 104.8(5) . . . . ?
C1 C6 C5 C4 -14.9(18) . . . . ?
C6 C1 C2 C3 -9(2) . . . . ?
C6 C5 C4 C3 7.9(19) . . . . ?
C5 C4 C3 C2 -1(2) . . . . ?
C4 C3 C2 C1 2(2) . . . . ?
C2 C1 C6 C5 15.8(18) . . . . ?
C7 P1 C1 C6 100.3(9) . . . . ?
C7 P1 C1 C2 -90.0(10) . . . . ?
C7 P1 C1 C82 71.8(12) . . . . ?
C7 P1 C1 C69 -92(2) . . . . ?
C7 P1 C13 N1 176.1(4) . . . . ?
C7 P1 C13 C14 -1.4(5) . . . . ?
C7 C12 C11 C10 -1.4(12) . . . . ?
C12 C7 C8 C9 0.3(9) . . . . ?
C12 C11 C10 C9 -0.3(12) . . . . ?
C11 C10 C9 C8 2.0(12) . . . . ?
C10 C9 C8 C7 -2.0(11) . . . . ?
C8 C7 C12 C11 1.4(10) . . . . ?
C13 P1 C1 C6 -5.6(9) . . . . ?
C13 P1 C1 C2 164.0(10) . . . . ?
C13 P1 C1 C82 -34.1(12) . . . . ?
C13 P1 C1 C69 163(2) . . . . ?
C13 P1 C7 C12 87.0(5) . . . . ?
C13 P1 C7 C8 -89.4(5) . . . . ?
C13 N1 C17 C16 -0.2(11) . . . . ?
C13 C14 C15 C16 0.6(10) . . . . ?
C14 C15 C16 C17 1.5(12) . . . . ?
C15 C16 C17 N1 -1.8(12) . . . . ?
C17 N1 C13 P1 -175.1(5) . . . . ?
C17 N1 C13 C14 2.4(9) . . . . ?
C18 P2 C18 C23 170.0(5) 2_875 . . . ?
C18 P2 C18 C23 -83.8(7) 3_685 . . . ?
C18 P2 C18 C19 96.1(5) 3_685 . . . ?
C18 P2 C18 C19 -10.1(7) 2_875 . . . ?
C18 P2 C18 N2 170.0(5) 2_875 . . . ?
C18 P2 C18 N2 -83.8(7) 3_685 . . . ?
C18 C23 C22 C21 -0.1(12) . . . . ?
C18 C19 C20 C21 0.7(13) . . . . ?
C19 C18 N2 C22 0.4(11) . . . . ?
C19 C20 C21 C22 -0.4(14) . . . . ?
C20 C21 C22 C23 0.1(14) . . . . ?
C20 C21 C22 N2 0.1(14) . . . . ?
C21 C22 N2 C18 -0.1(12) . . . . ?
C22 C23 C18 P2 -179.8(6) . . . . ?
C22 C23 C18 C19 0.4(11) . . . . ?
Ag2 P3 C41 C46 136.9(6) . . . . ?
Ag2 P3 C41 C42 -44.1(6) . . . . ?
Ag2 P3 C41 N4 136.9(6) . . . . ?
Ag2 P4 C24 C25 -32.0(7) . . . . ?
Ag2 P4 C24 C29 150.8(6) . . . . ?
Ag2 P4 C30 C35 -43.7(8) . . . . ?
Ag2 P4 C30 C31 138.0(9) . . . . ?
Ag2 P4 C36 N3 -44.3(6) . . . . ?
Ag2 P4 C36 C37 129.7(6) . . . . ?
P3 C41 C46 C45 -179.4(7) . . . . ?
P3 C41 C42 C43 179.8(7) . . . . ?
P3 C41 N4 C45 -179.4(7) . . . . ?
P4 C24 C25 C26 -177.5(6) . . . . ?
P4 C24 C29 C28 176.2(8) . . . . ?
P4 C30 C31 C32 175.8(11) . . . . ?
P4 C36 C37 C38 -174.1(6) . . . . ?
N3 C36 C37 C38 -0.5(12) . . . . ?
C35 C30 C31 C32 -2.4(19) . . . . ?
C35 C34 C33 C32 -3(2) . . . . ?
C24 P4 C30 C35 90.8(7) . . . . ?
C24 P4 C30 C31 -87.6(10) . . . . ?
C24 P4 C36 N3 -173.8(6) . . . . ?
C24 P4 C36 C37 0.2(7) . . . . ?
C24 C25 C26 C27 2.5(12) . . . . ?
C25 C24 C29 C28 -1.0(14) . . . . ?
C25 C26 C27 C28 -3.6(14) . . . . ?
C26 C27 C28 C29 2.3(16) . . . . ?
C27 C28 C29 C24 0.0(16) . . . . ?
C29 C24 C25 C26 -0.2(12) . . . . ?
C30 P4 C24 C25 -163.4(6) . . . . ?
C30 P4 C24 C29 19.3(8) . . . . ?
C30 P4 C36 N3 79.8(6) . . . . ?
C30 P4 C36 C37 -106.2(7) . . . . ?
C30 C35 C34 C33 2.8(17) . . . . ?
C34 C35 C30 P4 -178.6(8) . . . . ?
C34 C35 C30 C31 -0.3(15) . . . . ?
C34 C33 C32 C31 0(3) . . . . ?
C33 C32 C31 C30 3(2) . . . . ?
C36 P4 C24 C25 90.4(6) . . . . ?
C36 P4 C24 C29 -86.8(7) . . . . ?
C36 P4 C30 C35 -164.2(7) . . . . ?
C36 P4 C30 C31 17.5(10) . . . . ?
C36 N3 C40 C39 -1.6(14) . . . . ?
C36 C37 C38 C39 1.2(13) . . . . ?
C37 C38 C39 C40 -2.1(14) . . . . ?
C38 C39 C40 N3 2.3(15) . . . . ?
C40 N3 C36 P4 174.9(7) . . . . ?
C40 N3 C36 C37 0.6(12) . . . . ?
C41 P3 C41 C46 9.8(7) 2_765 . . . ?
C41 P3 C41 C46 -96.0(5) 3_675 . . . ?
C41 P3 C41 C42 83.0(8) 3_675 . . . ?
C41 P3 C41 C42 -171.2(6) 2_765 . . . ?
C41 P3 C41 N4 9.8(7) 2_765 . . . ?
C41 P3 C41 N4 -96.0(5) 3_675 . . . ?
C41 C46 C45 C44 -1.8(14) . . . . ?
C46 C41 C42 C43 -1.2(12) . . . . ?
C46 C45 C44 C43 1.6(15) . . . . ?
C45 C44 C43 C42 -1.2(15) . . . . ?
C44 C45 N4 C41 -1.8(14) . . . . ?
C44 C43 C42 C41 1.0(14) . . . . ?
C42 C41 C46 C45 1.6(12) . . . . ?
C42 C41 N4 C45 1.6(12) . . . . ?
Ag3 P5 C47 C48 -152.0(7) . . . . ?
Ag3 P5 C47 C52 32.4(10) . . . . ?
Ag3 P5 C53 C54 41.7(9) . . . . ?
Ag3 P5 C53 C58 -134.6(11) . . . . ?
Ag3 P5 C59 N5 46.4(8) . . . . ?
Ag3 P5 C59 C60 -129.8(8) . . . . ?
Ag3 P6 C64 N6 44.0(10) . . . . ?
Ag3 P6 C64 C65 -135.2(10) . . . . ?
Ag3 P6 C64 C6A 44.0(10) . . . . ?
P5 C47 C48 C49 -176.2(9) . . . . ?
P5 C47 C52 C51 177.5(9) . . . . ?
P5 C53 C54 C55 180.0(9) . . . . ?
P5 C53 C58 C57 -175.0(13) . . . . ?
P5 C59 C60 C61 174.3(8) . . . . ?
P6 C64 C65 C66 -179.1(10) . . . . ?
P6 C64 C6A C68 -178.5(10) . . . . ?
N5 C59 C60 C61 -1.7(16) . . . . ?
N6 C64 C65 C66 1.7(19) . . . . ?
C47 P5 C53 C54 -92.5(9) . . . . ?
C47 P5 C53 C58 91.2(12) . . . . ?
C47 P5 C59 N5 176.0(8) . . . . ?
C47 P5 C59 C60 -0.2(10) . . . . ?
C47 C48 C49 C50 -0.5(18) . . . . ?
C48 C47 C52 C51 1.7(16) . . . . ?
C48 C49 C50 C51 0(2) . . . . ?
C49 C50 C51 C52 1(2) . . . . ?
C50 C51 C52 C47 -1.8(18) . . . . ?
C52 C47 C48 C49 -0.6(16) . . . . ?
C53 P5 C47 C48 -20.6(10) . . . . ?
C53 P5 C47 C52 163.8(8) . . . . ?
C53 P5 C59 N5 -78.1(8) . . . . ?
C53 P5 C59 C60 105.7(9) . . . . ?
C53 C54 C55 C56 -3.2(19) . . . . ?
C54 C53 C58 C57 9(2) . . . . ?
C54 C55 C56 C57 5(2) . . . . ?
C55 C56 C57 C58 1(3) . . . . ?
C56 C57 C58 C53 -7(3) . . . . ?
C58 C53 C54 C55 -3.6(18) . . . . ?
C59 P5 C47 C48 86.2(9) . . . . ?
C59 P5 C47 C52 -89.5(9) . . . . ?
C59 P5 C53 C54 161.7(8) . . . . ?
C59 P5 C53 C58 -14.6(13) . . . . ?
C59 N5 C63 C62 -3.2(18) . . . . ?
C59 C60 C61 C62 -0.4(18) . . . . ?
C60 C61 C62 C63 0.7(19) . . . . ?
C61 C62 C63 N5 1(2) . . . . ?
C63 N5 C59 P5 -172.8(8) . . . . ?
C63 N5 C59 C60 3.5(15) . . . . ?
C64 P6 C64 N6 -83.3(12) 3_575 . . . ?
C64 P6 C64 N6 171.2(9) 2_775 . . . ?
C64 P6 C64 C65 97.5(8) 3_575 . . . ?
C64 P6 C64 C65 -8.0(12) 2_775 . . . ?
C64 P6 C64 C6A -83.3(12) 3_575 . . . ?
C64 P6 C64 C6A 171.2(9) 2_775 . . . ?
C64 N6 C68 C67 -2(2) . . . . ?
C64 C65 C66 C67 -3(2) . . . . ?
C65 C64 C6A C68 0.7(19) . . . . ?
C65 C66 C67 C68 2(2) . . . . ?
C66 C67 C68 N6 1(2) . . . . ?
C66 C67 C68 C6A 1(2) . . . . ?
C67 C68 C6A C64 -2(2) . . . . ?
C68 N6 C64 P6 -178.5(10) . . . . ?
C68 N6 C64 C65 0.7(19) . . . . ?
N2 C18 C19 C20 -0.6(11) . . . . ?
N4 C41 C42 C43 -1.2(12) . . . . ?
N4 C45 C44 C43 1.6(15) . . . . ?
C6A C64 C65 C66 1.7(19) . . . . ?
C80 C81 C82 C1 1(3) . . . . ?
C80 C79 C69 C1 -13(4) . . . . ?
C81 C80 C79 C69 9(4) . . . . ?
C79 C80 C81 C82 -3(3) . . . . ?
C82 C1 C69 C79 10(4) . . . . ?
C69 C1 C82 C81 -4(3) . . . . ?
